data_7122606
loop_
_publ_author_name
'Cao, Bo'
'Wei, Yin'
'Shi, Min'

_publ_section_title
;
 Palladium-catalyzed intramolecular transfer hydrogenation &amp;
 cycloaddition of p-quinamine-tethered alkylidenecyclopropanes to
 synthesize perhydroindole scaffolds.
;
_journal_issue 100
_journal_name_full 'Chemical communications (Cambridge, England)'
_journal_page_first 14085
_journal_page_last 14088
_journal_paper_doi 10.1039/c8cc09041f
_journal_volume 54
_journal_year 2018
_chemical_formula_sum 'C19 H23 N O3 S'
_chemical_formula_weight 345.44
_space_group_crystal_system monoclinic
_space_group_IT_number 14
_space_group_name_Hall '-P 2yn'
_space_group_name_H-M_alt 'P 1 21/n 1'
_symmetry_space_group_name_Hall '-P 2yn'
_symmetry_space_group_name_H-M 'P 1 21/n 1'
_atom_sites_solution_hydrogens mixed
_audit_creation_method SHELXL-2013
_audit_update_record
;
2018-04-03 deposited with the CCDC.
2018-11-16 downloaded from the CCDC.
;
_cell_angle_alpha 90
_cell_angle_beta 96.424(3)
_cell_angle_gamma 90
_cell_formula_units_Z 4
_cell_length_a 7.0366(5)
_cell_length_b 20.3622(13)
_cell_length_c 12.3027(10)
_cell_measurement_reflns_used 4091
_cell_measurement_temperature 296(2)
_cell_measurement_theta_max 54.888
_cell_measurement_theta_min 5.207
_cell_volume 1751.7(2)
_computing_cell_refinement 'Bruker SAINT'
_computing_data_collection 'Bruker APEX2'
_computing_data_reduction 'Bruker SAINT'
_computing_molecular_graphics 'Bruker SHELXTL'
_computing_publication_material 'Bruker SHELXTL'
_computing_structure_refinement 'SHELXL-2013 (Sheldrick, 2013)'
_computing_structure_solution 'SHELXS-97 (Sheldrick 2008)'
_diffrn_ambient_temperature 296(2)
_diffrn_measured_fraction_theta_full 0.985
_diffrn_measured_fraction_theta_max 0.985
_diffrn_measurement_device_type 'Bruker APEX-II CCD'
_diffrn_measurement_method '\f and \w scans'
_diffrn_radiation_type MoK\a
_diffrn_radiation_wavelength 0.71073
_diffrn_reflns_av_R_equivalents 0.0335
_diffrn_reflns_av_unetI/netI 0.0393
_diffrn_reflns_Laue_measured_fraction_full 0.985
_diffrn_reflns_Laue_measured_fraction_max 0.985
_diffrn_reflns_limit_h_max 7
_diffrn_reflns_limit_h_min -8
_diffrn_reflns_limit_k_max 24
_diffrn_reflns_limit_k_min -24
_diffrn_reflns_limit_l_max 12
_diffrn_reflns_limit_l_min -14
_diffrn_reflns_number 8987
_diffrn_reflns_point_group_measured_fraction_full 0.985
_diffrn_reflns_point_group_measured_fraction_max 0.985
_diffrn_reflns_theta_full 25.242
_diffrn_reflns_theta_max 25.497
_diffrn_reflns_theta_min 3.080
_exptl_absorpt_coefficient_mu 0.201
_exptl_absorpt_correction_T_max 0.7456
_exptl_absorpt_correction_T_min 0.6464
_exptl_absorpt_correction_type multi-scan
_exptl_absorpt_process_details sadabs
_exptl_crystal_colour colorless
_exptl_crystal_density_diffrn 1.310
_exptl_crystal_description prismatic
_exptl_crystal_F_000 736
_exptl_crystal_size_max 0.140
_exptl_crystal_size_mid 0.100
_exptl_crystal_size_min 0.060
_refine_diff_density_max 0.854
_refine_diff_density_min -0.255
_refine_diff_density_rms 0.066
_refine_ls_extinction_expression Fc^*^=kFc[1+0.001xFc^2^\l^3^/sin(2\q)]^-1/4^
_refine_ls_extinction_method SHELXL
_refine_ls_goodness_of_fit_ref 1.031
_refine_ls_hydrogen_treatment mixed
_refine_ls_matrix_type full
_refine_ls_number_parameters 228
_refine_ls_number_reflns 3215
_refine_ls_number_restraints 0
_refine_ls_restrained_S_all 1.031
_refine_ls_R_factor_all 0.0860
_refine_ls_R_factor_gt 0.0725
_refine_ls_shift/su_max 0.001
_refine_ls_shift/su_mean 0.000
_refine_ls_structure_factor_coef Fsqd
_refine_ls_weighting_details 'w=1/[\s^2^(Fo^2^)+(0.1139P)^2^+2.3803P] where P=(Fo^2^+2Fc^2^)/3'
_refine_ls_weighting_scheme calc
_refine_ls_wR_factor_gt 0.2099
_refine_ls_wR_factor_ref 0.2223
_reflns_Friedel_coverage 0.000
_reflns_number_gt 2565
_reflns_number_total 3215
_reflns_threshold_expression 'I > 2\s(I)'
_cod_data_source_file c8cc09041f2.cif
_cod_data_source_block mo_d8v18271_0m
_cod_depositor_comments 'Adding full bibliography for 7122605--7122606.cif.'
_cod_database_code 7122606
_shelx_space_group_comment
; 
The symmetry employed for this shelxl refinement is uniquely defined 
by the following loop, which should always be used as a source of 
symmetry information in preference to the above space-group names. 
They are only intended as comments. 
;
_shelx_estimated_absorpt_t_min 0.972
_shelx_estimated_absorpt_t_max 0.988
_shelxl_version_number 2013-4

loop_
_space_group_symop_operation_xyz
'x, y, z'
'-x+1/2, y+1/2, -z+1/2'
'-x, -y, -z'
'x-1/2, -y-1/2, z-1/2'

loop_
_atom_site_label
_atom_site_type_symbol
_atom_site_fract_x
_atom_site_fract_y
_atom_site_fract_z
_atom_site_U_iso_or_equiv
_atom_site_adp_type
_atom_site_occupancy
_atom_site_site_symmetry_order
_atom_site_calc_flag
_atom_site_refinement_flags_posn
_atom_site_refinement_flags_adp
S1 S 0.24844(13) 0.55104(4) 0.69514(8) 0.0471(4) Uani 1 1 d . .
O1 O 0.3129(7) 0.7228(2) 0.2241(3) 0.1029(14) Uani 1 1 d . .
O2 O 0.0606(4) 0.54189(15) 0.7276(3) 0.0668(8) Uani 1 1 d . .
O3 O 0.3307(4) 0.50073(13) 0.6346(2) 0.0578(8) Uani 1 1 d . .
N1 N 0.2431(4) 0.61794(15) 0.6257(2) 0.0445(7) Uani 1 1 d . .
C1 C 0.3781(6) 0.7374(2) 0.4169(4) 0.0669(12) Uani 1 1 d . .
H1A H 0.3111 0.7789 0.4051 0.080 Uiso 1 1 calc R U
H1B H 0.5138 0.7471 0.4278 0.080 Uiso 1 1 calc R U
C2 C 0.3396(7) 0.6972(2) 0.3146(4) 0.0700(13) Uani 1 1 d . .
C3 C 0.3456(7) 0.6240(2) 0.3271(4) 0.0667(12) Uani 1 1 d . .
H3A H 0.4777 0.6096 0.3312 0.080 Uiso 1 1 calc R U
H3B H 0.2772 0.6043 0.2624 0.080 Uiso 1 1 calc R U
C4 C 0.2592(6) 0.59888(18) 0.4281(3) 0.0494(9) Uani 1 1 d . .
H4 H 0.2815 0.5515 0.4344 0.059 Uiso 1 1 calc R U
C5 C 0.3562(5) 0.63239(17) 0.5320(3) 0.0439(8) Uani 1 1 d . .
C6 C 0.3216(5) 0.70721(17) 0.5220(3) 0.0480(9) Uani 1 1 d . .
H6 H 0.3942 0.7290 0.5844 0.058 Uiso 1 1 calc R U
C7 C 0.1082(5) 0.71133(17) 0.5356(3) 0.0454(8) Uani 1 1 d . .
H7 H 0.0690 0.7567 0.5477 0.054 Uiso 1 1 calc R U
C8 C -0.0020(5) 0.68251(18) 0.4355(3) 0.0461(9) Uani 1 1 d . .
C9 C 0.0425(6) 0.61131(19) 0.4167(3) 0.0522(9) Uani 1 1 d . .
H9A H -0.0126 0.5986 0.3439 0.063 Uiso 1 1 calc R U
H9B H -0.0152 0.5844 0.4692 0.063 Uiso 1 1 calc R U
C10 C -0.1150(7) 0.7184(3) 0.3668(4) 0.0651(12) Uani 1 1 d . .
C11 C 0.0986(6) 0.66920(19) 0.6379(3) 0.0518(9) Uani 1 1 d . .
H11A H 0.1311 0.6946 0.7040 0.062 Uiso 1 1 calc R U
H11B H -0.0275 0.6502 0.6393 0.062 Uiso 1 1 calc R U
C12 C 0.5670(6) 0.6162(2) 0.5579(4) 0.0652(12) Uani 1 1 d . .
H12A H 0.6144 0.6352 0.6271 0.098 Uiso 1 1 calc R U
H12B H 0.6366 0.6338 0.5017 0.098 Uiso 1 1 calc R U
H12C H 0.5833 0.5694 0.5612 0.098 Uiso 1 1 calc R U
C13 C 0.4055(6) 0.56440(18) 0.8152(3) 0.0503(9) Uani 1 1 d . .
C14 C 0.3377(7) 0.5915(2) 0.9062(3) 0.0627(11) Uani 1 1 d . .
H14 H 0.2090 0.6022 0.9051 0.075 Uiso 1 1 calc R U
C15 C 0.4642(10) 0.6027(2) 0.9994(4) 0.0764(15) Uani 1 1 d . .
H15 H 0.4183 0.6209 1.0607 0.092 Uiso 1 1 calc R U
C16 C 0.6548(9) 0.5876(2) 1.0036(4) 0.0738(15) Uani 1 1 d . .
C17 C 0.7194(7) 0.5601(2) 0.9123(4) 0.0712(13) Uani 1 1 d . .
H17 H 0.8481 0.5492 0.9141 0.085 Uiso 1 1 calc R U
C18 C 0.5975(6) 0.5482(2) 0.8179(4) 0.0596(11) Uani 1 1 d . .
H18 H 0.6439 0.5296 0.7571 0.072 Uiso 1 1 calc R U
C19 C 0.7901(11) 0.6009(3) 1.1051(4) 0.108(2) Uani 1 1 d . .
H19A H 0.8706 0.6375 1.0923 0.163 Uiso 1 1 calc R U
H19B H 0.8677 0.5628 1.1228 0.163 Uiso 1 1 calc R U
H19C H 0.7180 0.6109 1.1648 0.163 Uiso 1 1 calc R U
H10A H -0.177(7) 0.700(2) 0.299(4) 0.073(14) Uiso 1 1 d . .
H10B H -0.138(7) 0.769(2) 0.383(4) 0.073(14) Uiso 1 1 d . .

loop_
_atom_site_aniso_label
_atom_site_aniso_U_11
_atom_site_aniso_U_22
_atom_site_aniso_U_33
_atom_site_aniso_U_23
_atom_site_aniso_U_13
_atom_site_aniso_U_12
S1 0.0493(6) 0.0448(6) 0.0473(6) -0.0029(4) 0.0061(4) -0.0062(4)
O1 0.140(4) 0.094(3) 0.082(3) 0.038(2) 0.043(2) 0.007(2)
O2 0.0553(17) 0.0713(19) 0.076(2) -0.0006(15) 0.0178(15) -0.0171(14)
O3 0.0718(19) 0.0437(14) 0.0570(16) -0.0095(12) 0.0036(14) 0.0010(13)
N1 0.0414(16) 0.0477(16) 0.0453(17) -0.0035(13) 0.0090(13) 0.0047(13)
C1 0.056(2) 0.052(2) 0.095(3) 0.016(2) 0.017(2) -0.0064(19)
C2 0.070(3) 0.070(3) 0.076(3) 0.020(2) 0.035(2) 0.007(2)
C3 0.084(3) 0.063(3) 0.057(3) 0.008(2) 0.027(2) 0.016(2)
C4 0.067(2) 0.0382(17) 0.045(2) -0.0019(15) 0.0143(17) 0.0063(17)
C5 0.0378(18) 0.0446(19) 0.051(2) 0.0002(15) 0.0102(15) 0.0033(15)
C6 0.0403(18) 0.0387(18) 0.064(2) -0.0033(16) 0.0016(16) -0.0050(15)
C7 0.0428(19) 0.0382(17) 0.055(2) -0.0074(15) 0.0040(16) 0.0061(15)
C8 0.0380(18) 0.049(2) 0.051(2) 0.0012(16) 0.0059(15) -0.0023(15)
C9 0.060(2) 0.049(2) 0.046(2) -0.0056(16) -0.0025(17) -0.0082(18)
C10 0.057(2) 0.073(3) 0.063(3) 0.006(2) -0.003(2) 0.006(2)
C11 0.048(2) 0.056(2) 0.052(2) -0.0102(17) 0.0079(17) 0.0103(17)
C12 0.045(2) 0.071(3) 0.082(3) 0.013(2) 0.017(2) 0.013(2)
C13 0.067(2) 0.0425(19) 0.042(2) 0.0021(15) 0.0053(17) -0.0054(17)
C14 0.084(3) 0.055(2) 0.051(2) -0.0002(18) 0.018(2) -0.008(2)
C15 0.128(5) 0.061(3) 0.042(2) -0.0020(19) 0.016(3) -0.018(3)
C16 0.117(4) 0.053(3) 0.047(2) 0.0126(19) -0.012(3) -0.023(3)
C17 0.073(3) 0.072(3) 0.065(3) 0.007(2) -0.009(2) -0.009(2)
C18 0.064(3) 0.060(2) 0.053(2) -0.0010(18) -0.0014(19) 0.004(2)
C19 0.169(6) 0.085(4) 0.060(3) 0.012(3) -0.041(4) -0.037(4)

loop_
_atom_type_symbol
_atom_type_description
_atom_type_scat_dispersion_real
_atom_type_scat_dispersion_imag
_atom_type_scat_source
C C 0.0033 0.0016 'International Tables Vol C Tables 4.2.6.8 and 6.1.1.4'
H H 0.0000 0.0000 'International Tables Vol C Tables 4.2.6.8 and 6.1.1.4'
N N 0.0061 0.0033 'International Tables Vol C Tables 4.2.6.8 and 6.1.1.4'
O O 0.0106 0.0060 'International Tables Vol C Tables 4.2.6.8 and 6.1.1.4'
S S 0.1246 0.1234 'International Tables Vol C Tables 4.2.6.8 and 6.1.1.4'

loop_
_geom_angle_atom_site_label_1
_geom_angle_atom_site_label_2
_geom_angle_atom_site_label_3
_geom_angle
O3 S1 O2 119.49(18)
O3 S1 N1 108.54(16)
O2 S1 N1 106.90(17)
O3 S1 C13 107.17(18)
O2 S1 C13 107.29(19)
N1 S1 C13 106.84(17)
C11 N1 C5 111.7(3)
C11 N1 S1 121.4(2)
C5 N1 S1 126.3(2)
C2 C1 C6 116.8(3)
C2 C1 H1A 108.1
C6 C1 H1A 108.1
C2 C1 H1B 108.1
C6 C1 H1B 108.1
H1A C1 H1B 107.3
O1 C2 C3 121.1(5)
O1 C2 C1 121.6(4)
C3 C2 C1 117.2(4)
C2 C3 C4 114.0(4)
C2 C3 H3A 108.8
C4 C3 H3A 108.8
C2 C3 H3B 108.8
C4 C3 H3B 108.8
H3A C3 H3B 107.7
C3 C4 C9 110.5(3)
C3 C4 C5 110.2(3)
C9 C4 C5 110.3(3)
C3 C4 H4 108.6
C9 C4 H4 108.6
C5 C4 H4 108.6
N1 C5 C12 112.7(3)
N1 C5 C4 109.1(3)
C12 C5 C4 114.2(3)
N1 C5 C6 99.3(3)
C12 C5 C6 111.8(3)
C4 C5 C6 108.6(3)
C1 C6 C7 115.0(3)
C1 C6 C5 114.4(3)
C7 C6 C5 101.1(3)
C1 C6 H6 108.7
C7 C6 H6 108.7
C5 C6 H6 108.7
C8 C7 C11 112.9(3)
C8 C7 C6 108.2(3)
C11 C7 C6 101.2(3)
C8 C7 H7 111.4
C11 C7 H7 111.4
C6 C7 H7 111.4
C10 C8 C7 122.0(4)
C10 C8 C9 123.8(4)
C7 C8 C9 113.9(3)
C8 C9 C4 111.4(3)
C8 C9 H9A 109.3
C4 C9 H9A 109.3
C8 C9 H9B 109.3
C4 C9 H9B 109.3
H9A C9 H9B 108.0
C8 C10 H10A 121(3)
C8 C10 H10B 121(3)
H10A C10 H10B 118(4)
N1 C11 C7 102.6(3)
N1 C11 H11A 111.2
C7 C11 H11A 111.2
N1 C11 H11B 111.2
C7 C11 H11B 111.2
H11A C11 H11B 109.2
C5 C12 H12A 109.5
C5 C12 H12B 109.5
H12A C12 H12B 109.5
C5 C12 H12C 109.5
H12A C12 H12C 109.5
H12B C12 H12C 109.5
C14 C13 C18 120.0(4)
C14 C13 S1 120.0(4)
C18 C13 S1 120.0(3)
C13 C14 C15 119.1(5)
C13 C14 H14 120.4
C15 C14 H14 120.4
C16 C15 C14 121.8(5)
C16 C15 H15 119.1
C14 C15 H15 119.1
C15 C16 C17 118.2(4)
C15 C16 C19 121.0(5)
C17 C16 C19 120.9(6)
C16 C17 C18 121.6(5)
C16 C17 H17 119.2
C18 C17 H17 119.2
C17 C18 C13 119.2(4)
C17 C18 H18 120.4
C13 C18 H18 120.4
C16 C19 H19A 109.5
C16 C19 H19B 109.5
H19A C19 H19B 109.5
C16 C19 H19C 109.5
H19A C19 H19C 109.5
H19B C19 H19C 109.5

loop_
_geom_bond_atom_site_label_1
_geom_bond_atom_site_label_2
_geom_bond_distance
S1 O3 1.427(3)
S1 O2 1.435(3)
S1 N1 1.606(3)
S1 C13 1.764(4)
O1 C2 1.224(5)
N1 C11 1.476(4)
N1 C5 1.501(4)
C1 C2 1.501(7)
C1 C6 1.524(6)
C1 H1A 0.9700
C1 H1B 0.9700
C2 C3 1.497(6)
C3 C4 1.532(5)
C3 H3A 0.9700
C3 H3B 0.9700
C4 C9 1.536(5)
C4 C5 1.540(5)
C4 H4 0.9800
C5 C12 1.518(5)
C5 C6 1.546(5)
C6 C7 1.532(5)
C6 H6 0.9800
C7 C8 1.499(5)
C7 C11 1.531(5)
C7 H7 0.9800
C8 C10 1.316(6)
C8 C9 1.507(5)
C9 H9A 0.9700
C9 H9B 0.9700
C10 H10A 0.97(5)
C10 H10B 1.07(5)
C11 H11A 0.9700
C11 H11B 0.9700
C12 H12A 0.9600
C12 H12B 0.9600
C12 H12C 0.9600
C13 C14 1.380(6)
C13 C18 1.388(6)
C14 C15 1.390(7)
C14 H14 0.9300
C15 C16 1.371(8)
C15 H15 0.9300
C16 C17 1.376(7)
C16 C19 1.508(7)
C17 C18 1.386(6)
C17 H17 0.9300
C18 H18 0.9300
C19 H19A 0.9600
C19 H19B 0.9600
C19 H19C 0.9600

loop_
_geom_torsion_atom_site_label_1
_geom_torsion_atom_site_label_2
_geom_torsion_atom_site_label_3
_geom_torsion_atom_site_label_4
_geom_torsion
O3 S1 N1 C11 152.7(3)
O2 S1 N1 C11 22.6(3)
C13 S1 N1 C11 -92.0(3)
O3 S1 N1 C5 -17.4(3)
O2 S1 N1 C5 -147.6(3)
C13 S1 N1 C5 97.8(3)
C6 C1 C2 O1 153.2(4)
C6 C1 C2 C3 -30.0(6)
O1 C2 C3 C4 -144.3(5)
C1 C2 C3 C4 38.9(6)
C2 C3 C4 C9 67.1(5)
C2 C3 C4 C5 -55.0(5)
C11 N1 C5 C12 140.1(3)
S1 N1 C5 C12 -49.0(4)
C11 N1 C5 C4 -92.0(3)
S1 N1 C5 C4 79.0(4)
C11 N1 C5 C6 21.5(4)
S1 N1 C5 C6 -167.5(3)
C3 C4 C5 N1 168.3(3)
C9 C4 C5 N1 45.9(4)
C3 C4 C5 C12 -64.6(4)
C9 C4 C5 C12 173.1(3)
C3 C4 C5 C6 61.0(4)
C9 C4 C5 C6 -61.4(4)
C2 C1 C6 C7 -78.9(5)
C2 C1 C6 C5 37.5(5)
N1 C5 C6 C1 -166.5(3)
C12 C5 C6 C1 74.3(4)
C4 C5 C6 C1 -52.7(4)
N1 C5 C6 C7 -42.4(3)
C12 C5 C6 C7 -161.6(3)
C4 C5 C6 C7 71.5(4)
C1 C6 C7 C8 53.7(4)
C5 C6 C7 C8 -70.1(4)
C1 C6 C7 C11 172.5(3)
C5 C6 C7 C11 48.8(3)
C11 C7 C8 C10 135.2(4)
C6 C7 C8 C10 -113.7(4)
C11 C7 C8 C9 -50.0(4)
C6 C7 C8 C9 61.1(4)
C10 C8 C9 C4 127.4(4)
C7 C8 C9 C4 -47.4(4)
C3 C4 C9 C8 -75.6(4)
C5 C4 C9 C8 46.5(4)
C5 N1 C11 C7 8.1(4)
S1 N1 C11 C7 -163.4(2)
C8 C7 C11 N1 80.6(4)
C6 C7 C11 N1 -34.7(3)
O3 S1 C13 C14 -156.8(3)
O2 S1 C13 C14 -27.3(4)
N1 S1 C13 C14 87.0(3)
O3 S1 C13 C18 23.8(4)
O2 S1 C13 C18 153.3(3)
N1 S1 C13 C18 -92.4(3)
C18 C13 C14 C15 0.5(6)
S1 C13 C14 C15 -178.9(3)
C13 C14 C15 C16 0.1(7)
C14 C15 C16 C17 -0.7(7)
C14 C15 C16 C19 179.2(4)
C15 C16 C17 C18 0.6(7)
C19 C16 C17 C18 -179.3(4)
C16 C17 C18 C13 0.0(7)
C14 C13 C18 C17 -0.5(6)
S1 C13 C18 C17 178.9(3)
